data_1553529
loop_
_publ_author_name
'Duan, Jindian'
'Cheng, Yuyu'
'Li, Rou'
'Li, Pengfei'

_publ_section_title
;
 Synthesis of spiro[indane-1,3-dione-1-pyrrolines] via copper-catalyzed
 heteroannulation of ketoxime acetates with 2-arylideneindane-1,3-diones
;
_journal_issue 12
_journal_name_full 'Organic Chemistry Frontiers'
_journal_page_first 1614
_journal_paper_doi 10.1039/C6QO00454G
_journal_volume 3
_journal_year 2016
_chemical_formula_sum 'C24 H19 N O3'
_chemical_formula_weight 369.40
_space_group_crystal_system triclinic
_space_group_IT_number 2
_space_group_name_Hall '-P 1'
_space_group_name_H-M_alt 'P -1'
_atom_sites_solution_hydrogens mixed
_audit_creation_method SHELXL-2014
_audit_update_record
;
2015-12-29 deposited with the CCDC.
2016-09-27 downloaded from the CCDC.
;
_cell_angle_alpha 101.875(7)
_cell_angle_beta 106.962(8)
_cell_angle_gamma 96.397(7)
_cell_formula_units_Z 2
_cell_length_a 9.30340(10)
_cell_length_b 9.6541(2)
_cell_length_c 11.6687(8)
_cell_measurement_reflns_used 11207
_cell_measurement_temperature 293(2)
_cell_measurement_theta_max 68.30
_cell_measurement_theta_min 7.00
_cell_volume 964.39(9)
_computing_cell_refinement 'CrystalClear-SM Auto 2.0 r4'
_computing_data_collection 'CrystalClear-SM 2.0 r4 (Rigaku, 2009)'
_computing_data_reduction 'CrystalClear-SM Auto 2.0 r4'
_computing_molecular_graphics 'CrystalStructure 4.0'
_computing_publication_material 'CrystalStructure 4.0 (Rigaku, 2009)'
_computing_structure_refinement 'SHELXL-2014 (Sheldrick, 2014)'
_computing_structure_solution 'SHELXS97 (Sheldrick, 1997)'
_diffrn_ambient_temperature 293(2)
_diffrn_measured_fraction_theta_full 0.969
_diffrn_measured_fraction_theta_max 0.963
_diffrn_measurement_device_type 'Rigaku Saturn944+ CCD'
_diffrn_measurement_method \w
_diffrn_radiation_type CuK\a
_diffrn_radiation_wavelength 1.54187
_diffrn_reflns_av_R_equivalents 0.0572
_diffrn_reflns_av_unetI/netI 0.0513
_diffrn_reflns_Laue_measured_fraction_full 0.969
_diffrn_reflns_Laue_measured_fraction_max 0.963
_diffrn_reflns_limit_h_max 11
_diffrn_reflns_limit_h_min -11
_diffrn_reflns_limit_k_max 11
_diffrn_reflns_limit_k_min -11
_diffrn_reflns_limit_l_max 13
_diffrn_reflns_limit_l_min -14
_diffrn_reflns_number 13309
_diffrn_reflns_point_group_measured_fraction_full 0.969
_diffrn_reflns_point_group_measured_fraction_max 0.963
_diffrn_reflns_theta_full 67.687
_diffrn_reflns_theta_max 68.334
_diffrn_reflns_theta_min 7.023
_exptl_absorpt_coefficient_mu 0.675
_exptl_absorpt_correction_T_max 0.881
_exptl_absorpt_correction_T_min 0.493
_exptl_absorpt_correction_type multi-scan
_exptl_absorpt_process_details 'Jacobson, R. (1998) Private communication'
_exptl_crystal_colour colorless
_exptl_crystal_density_diffrn 1.272
_exptl_crystal_description prism
_exptl_crystal_F_000 388
_exptl_crystal_size_max 0.20
_exptl_crystal_size_mid 0.20
_exptl_crystal_size_min 0.20
_refine_diff_density_max 0.234
_refine_diff_density_min -0.346
_refine_diff_density_rms 0.079
_refine_ls_extinction_method none
_refine_ls_goodness_of_fit_ref 1.094
_refine_ls_hydrogen_treatment constr
_refine_ls_matrix_type full
_refine_ls_number_parameters 253
_refine_ls_number_reflns 3411
_refine_ls_number_restraints 0
_refine_ls_restrained_S_all 1.094
_refine_ls_R_factor_all 0.0565
_refine_ls_R_factor_gt 0.0529
_refine_ls_shift/su_max 0.001
_refine_ls_shift/su_mean 0.000
_refine_ls_structure_factor_coef Fsqd
_refine_ls_weighting_details 'w=1/[\s^2^(Fo^2^)+(0.0753P)^2^+0.1682P] where P=(Fo^2^+2Fc^2^)/3'
_refine_ls_weighting_scheme calc
_refine_ls_wR_factor_gt 0.1351
_refine_ls_wR_factor_ref 0.1403
_reflns_Friedel_coverage 0.000
_reflns_number_gt 3039
_reflns_number_total 3411
_reflns_threshold_expression 'I > 2\s(I)'
_cod_data_source_file c6qo00454g2.cif
_cod_data_source_block shelx
_cod_original_cell_volume 964.39(8)
_cod_database_code 1553529
_shelx_space_group_comment
;
The symmetry employed for this shelxl refinement is uniquely defined
by the following loop, which should always be used as a source of
symmetry information in preference to the above space-group names.
They are only intended as comments.
;
_shelxl_version_number 2014-3

loop_
_space_group_symop_operation_xyz
'x, y, z'
'-x, -y, -z'

loop_
_atom_site_label
_atom_site_type_symbol
_atom_site_fract_x
_atom_site_fract_y
_atom_site_fract_z
_atom_site_U_iso_or_equiv
_atom_site_adp_type
_atom_site_occupancy
_atom_site_site_symmetry_order
_atom_site_calc_flag
_atom_site_refinement_flags_posn
_atom_site_refinement_flags_adp
O1 O 0.60930(12) -0.04693(12) 0.91322(12) 0.0541(3) Uani 1 1 d . .
O2 O 0.78294(13) 0.45019(12) 0.98567(12) 0.0591(3) Uani 1 1 d . .
O1W O 0.36312(17) -0.29962(16) 0.78010(15) 0.0760(4) Uani 1 1 d . .
H1O H 0.4489 -0.2529 0.8304 0.091 Uiso 1 1 d R U
H2O H 0.2956 -0.2834 0.8144 0.091 Uiso 1 1 d R U
N1 N 0.84692(13) 0.20588(14) 1.08998(11) 0.0438(3) Uani 1 1 d . .
C1 C 0.23520(18) 0.1791(2) 0.75878(17) 0.0604(5) Uani 1 1 d . .
H1 H 0.1320 0.1415 0.7179 0.073 Uiso 1 1 calc R U
C2 C 0.33305(17) 0.08843(19) 0.79813(16) 0.0521(4) Uani 1 1 d . .
H2 H 0.2974 -0.0092 0.7853 0.062 Uiso 1 1 calc R U
C3 C 0.48704(16) 0.14834(16) 0.85770(13) 0.0416(3) Uani 1 1 d . .
C4 C 0.61485(16) 0.07853(16) 0.91023(13) 0.0408(3) Uani 1 1 d . .
C5 C 0.76226(15) 0.19062(15) 0.95979(13) 0.0398(3) Uani 1 1 d . .
C7 C 0.99058(16) 0.22668(15) 1.10472(14) 0.0403(3) Uani 1 1 d . .
C8 C 1.10525(16) 0.25720(16) 1.22869(14) 0.0440(4) Uani 1 1 d . .
C9 C 1.25896(17) 0.30295(18) 1.24676(16) 0.0512(4) Uani 1 1 d . .
H9 H 1.2904 0.3125 1.1796 0.061 Uiso 1 1 calc R U
C10 C 1.3656(2) 0.3344(2) 1.36376(18) 0.0626(5) Uani 1 1 d . .
H10 H 1.4682 0.3654 1.3750 0.075 Uiso 1 1 calc R U
C11 C 1.3206(2) 0.3201(2) 1.46336(18) 0.0691(5) Uani 1 1 d . .
H11 H 1.3925 0.3410 1.5419 0.083 Uiso 1 1 calc R U
C12 C 0.7640(3) 0.2438(3) 0.53017(19) 0.0748(6) Uani 1 1 d . .
H12 H 0.7386 0.2626 0.4524 0.090 Uiso 1 1 calc R U
C13 C 0.7133(3) 0.1096(3) 0.54340(19) 0.0799(6) Uani 1 1 d . .
H13 H 0.6533 0.0377 0.4742 0.096 Uiso 1 1 calc R U
C14 C 0.7513(2) 0.0820(2) 0.65902(16) 0.0606(5) Uani 1 1 d . .
H14 H 0.7168 -0.0085 0.6670 0.073 Uiso 1 1 calc R U
C15 C 0.84051(16) 0.18802(16) 0.76371(14) 0.0419(3) Uani 1 1 d . .
C16 C 0.87607(15) 0.15197(15) 0.88789(13) 0.0392(3) Uani 1 1 d . .
H16 H 0.8699 0.0474 0.8720 0.047 Uiso 1 1 calc R U
C17 C 1.03020(16) 0.22042(17) 0.98795(14) 0.0433(4) Uani 1 1 d . .
H17A H 1.1068 0.1611 0.9830 0.052 Uiso 1 1 calc R U
H17B H 1.0667 0.3159 0.9818 0.052 Uiso 1 1 calc R U
C18 C 0.53909(16) 0.29478(16) 0.87664(14) 0.0419(3) Uani 1 1 d . .
C19 C 0.44007(19) 0.38562(19) 0.83761(16) 0.0525(4) Uani 1 1 d . .
H19 H 0.4751 0.4834 0.8505 0.063 Uiso 1 1 calc R U
C20 C 0.2878(2) 0.3254(2) 0.77897(16) 0.0596(5) Uani 1 1 d . .
H20 H 0.2188 0.3839 0.7523 0.071 Uiso 1 1 calc R U
C21 C 0.70466(16) 0.33119(16) 0.94450(14) 0.0424(3) Uani 1 1 d . .
C22 C 1.1679(2) 0.2745(2) 1.44658(17) 0.0686(5) Uani 1 1 d . .
H22 H 1.1373 0.2649 1.5140 0.082 Uiso 1 1 calc R U
C23 C 1.0614(2) 0.2436(2) 1.33076(16) 0.0573(4) Uani 1 1 d . .
H23 H 0.9590 0.2132 1.3204 0.069 Uiso 1 1 calc R U
C24 C 0.89043(19) 0.32231(18) 0.74922(16) 0.0516(4) Uani 1 1 d . .
H24 H 0.9498 0.3948 0.8182 0.062 Uiso 1 1 calc R U
C25 C 0.8527(2) 0.3493(2) 0.63347(19) 0.0649(5) Uani 1 1 d . .
H25 H 0.8875 0.4396 0.6251 0.078 Uiso 1 1 calc R U

loop_
_atom_site_aniso_label
_atom_site_aniso_U_11
_atom_site_aniso_U_22
_atom_site_aniso_U_33
_atom_site_aniso_U_23
_atom_site_aniso_U_13
_atom_site_aniso_U_12
O1 0.0475(6) 0.0433(6) 0.0691(8) 0.0193(5) 0.0138(5) 0.0021(5)
O2 0.0516(6) 0.0404(6) 0.0757(9) 0.0042(5) 0.0170(6) -0.0015(5)
O1W 0.0728(9) 0.0727(9) 0.0850(10) 0.0115(7) 0.0364(8) 0.0093(7)
N1 0.0364(6) 0.0507(7) 0.0392(7) 0.0086(5) 0.0088(5) 0.0023(5)
C1 0.0373(8) 0.0856(13) 0.0509(10) 0.0156(9) 0.0047(7) 0.0097(8)
C2 0.0382(8) 0.0610(10) 0.0495(9) 0.0140(8) 0.0064(7) -0.0002(7)
C3 0.0356(7) 0.0491(8) 0.0372(8) 0.0113(6) 0.0088(6) 0.0031(6)
C4 0.0380(7) 0.0437(8) 0.0377(8) 0.0100(6) 0.0101(6) 0.0020(6)
C5 0.0346(7) 0.0420(8) 0.0388(8) 0.0085(6) 0.0087(6) 0.0020(6)
C7 0.0375(7) 0.0391(7) 0.0408(8) 0.0103(6) 0.0080(6) 0.0043(5)
C8 0.0400(8) 0.0433(8) 0.0423(8) 0.0096(6) 0.0059(6) 0.0041(6)
C9 0.0410(8) 0.0551(9) 0.0497(9) 0.0086(7) 0.0078(7) 0.0048(7)
C10 0.0421(9) 0.0682(11) 0.0593(11) 0.0067(9) -0.0013(8) 0.0019(8)
C11 0.0640(11) 0.0773(13) 0.0454(10) 0.0092(9) -0.0070(8) 0.0070(9)
C12 0.0781(13) 0.1105(18) 0.0466(11) 0.0349(12) 0.0195(10) 0.0342(13)
C13 0.0811(14) 0.0978(16) 0.0414(10) 0.0047(10) 0.0054(9) 0.0012(12)
C14 0.0635(11) 0.0613(10) 0.0456(10) 0.0059(8) 0.0103(8) -0.0010(8)
C15 0.0364(7) 0.0475(8) 0.0401(8) 0.0090(6) 0.0109(6) 0.0083(6)
C16 0.0371(7) 0.0375(7) 0.0406(8) 0.0092(6) 0.0104(6) 0.0044(5)
C17 0.0347(7) 0.0496(8) 0.0441(8) 0.0145(7) 0.0094(6) 0.0046(6)
C18 0.0416(7) 0.0459(8) 0.0379(8) 0.0105(6) 0.0127(6) 0.0080(6)
C19 0.0561(9) 0.0555(9) 0.0475(9) 0.0143(8) 0.0153(7) 0.0176(7)
C20 0.0532(9) 0.0784(12) 0.0491(10) 0.0194(9) 0.0112(8) 0.0282(9)
C21 0.0396(7) 0.0412(8) 0.0440(8) 0.0067(6) 0.0146(6) 0.0031(6)
C22 0.0700(12) 0.0871(14) 0.0406(10) 0.0176(9) 0.0080(8) 0.0051(10)
C23 0.0500(9) 0.0705(11) 0.0456(9) 0.0162(8) 0.0088(7) 0.0022(8)
C24 0.0560(9) 0.0507(9) 0.0499(9) 0.0157(7) 0.0172(7) 0.0111(7)
C25 0.0761(12) 0.0713(12) 0.0614(12) 0.0333(10) 0.0272(10) 0.0260(10)

loop_
_atom_type_symbol
_atom_type_description
_atom_type_scat_dispersion_real
_atom_type_scat_dispersion_imag
_atom_type_scat_source
C C 0.0181 0.0091 'International Tables Vol C Tables 4.2.6.8 and 6.1.1.4'
H H 0.0000 0.0000 'International Tables Vol C Tables 4.2.6.8 and 6.1.1.4'
N N 0.0311 0.0180 'International Tables Vol C Tables 4.2.6.8 and 6.1.1.4'
O O 0.0492 0.0322 'International Tables Vol C Tables 4.2.6.8 and 6.1.1.4'

loop_
_geom_angle_atom_site_label_1
_geom_angle_atom_site_label_2
_geom_angle_atom_site_label_3
_geom_angle
H1O O1W H2O 107.7
C7 N1 C5 108.79(12)
C2 C1 C20 121.31(15)
C2 C1 H1 119.3
C20 C1 H1 119.3
C1 C2 C3 117.67(16)
C1 C2 H2 121.2
C3 C2 H2 121.2
C18 C3 C2 120.68(14)
C18 C3 C4 110.07(12)
C2 C3 C4 129.25(14)
O1 C4 C3 127.46(13)
O1 C4 C5 124.04(13)
C3 C4 C5 108.49(12)
N1 C5 C4 113.89(12)
N1 C5 C21 109.33(12)
C4 C5 C21 102.98(11)
N1 C5 C16 105.62(11)
C4 C5 C16 111.64(11)
C21 C5 C16 113.59(12)
N1 C7 C8 121.14(13)
N1 C7 C17 115.08(13)
C8 C7 C17 123.77(12)
C9 C8 C23 118.52(15)
C9 C8 C7 120.79(14)
C23 C8 C7 120.67(14)
C10 C9 C8 120.52(17)
C10 C9 H9 119.7
C8 C9 H9 119.7
C11 C10 C9 120.24(17)
C11 C10 H10 119.9
C9 C10 H10 119.9
C10 C11 C22 119.80(17)
C10 C11 H11 120.1
C22 C11 H11 120.1
C25 C12 C13 119.30(18)
C25 C12 H12 120.4
C13 C12 H12 120.4
C14 C13 C12 120.2(2)
C14 C13 H13 119.9
C12 C13 H13 119.9
C13 C14 C15 120.83(19)
C13 C14 H14 119.6
C15 C14 H14 119.6
C24 C15 C14 118.40(15)
C24 C15 C16 123.27(14)
C14 C15 C16 118.32(14)
C15 C16 C17 119.34(12)
C15 C16 C5 114.95(12)
C17 C16 C5 101.26(11)
C15 C16 H16 106.8
C17 C16 H16 106.8
C5 C16 H16 106.8
C7 C17 C16 101.91(11)
C7 C17 H17A 111.4
C16 C17 H17A 111.4
C7 C17 H17B 111.4
C16 C17 H17B 111.4
H17A C17 H17B 109.3
C19 C18 C3 121.43(14)
C19 C18 C21 128.65(14)
C3 C18 C21 109.89(13)
C20 C19 C18 117.47(16)
C20 C19 H19 121.3
C18 C19 H19 121.3
C19 C20 C1 121.44(16)
C19 C20 H20 119.3
C1 C20 H20 119.3
O2 C21 C18 127.01(14)
O2 C21 C5 124.82(13)
C18 C21 C5 108.12(12)
C23 C22 C11 120.27(18)
C23 C22 H22 119.9
C11 C22 H22 119.9
C22 C23 C8 120.65(17)
C22 C23 H23 119.7
C8 C23 H23 119.7
C25 C24 C15 120.61(17)
C25 C24 H24 119.7
C15 C24 H24 119.7
C12 C25 C24 120.66(19)
C12 C25 H25 119.7
C24 C25 H25 119.7

loop_
_geom_bond_atom_site_label_1
_geom_bond_atom_site_label_2
_geom_bond_distance
O1 C4 1.2147(18)
O2 C21 1.2096(18)
O1W H1O 0.8500
O1W H2O 0.8500
N1 C7 1.2838(18)
N1 C5 1.4608(19)
C1 C2 1.380(2)
C1 C20 1.390(3)
C1 H1 0.9300
C2 C3 1.392(2)
C2 H2 0.9300
C3 C18 1.392(2)
C3 C4 1.472(2)
C4 C5 1.5281(19)
C5 C21 1.538(2)
C5 C16 1.563(2)
C7 C8 1.474(2)
C7 C17 1.503(2)
C8 C9 1.389(2)
C8 C23 1.392(2)
C9 C10 1.383(2)
C9 H9 0.9300
C10 C11 1.372(3)
C10 H10 0.9300
C11 C22 1.382(3)
C11 H11 0.9300
C12 C25 1.378(3)
C12 C13 1.383(3)
C12 H12 0.9300
C13 C14 1.381(3)
C13 H13 0.9300
C14 C15 1.390(2)
C14 H14 0.9300
C15 C24 1.388(2)
C15 C16 1.511(2)
C16 C17 1.533(2)
C16 H16 0.9800
C17 H17A 0.9700
C17 H17B 0.9700
C18 C19 1.387(2)
C18 C21 1.475(2)
C19 C20 1.378(3)
C19 H19 0.9300
C20 H20 0.9300
C22 C23 1.373(3)
C22 H22 0.9300
C23 H23 0.9300
C24 C25 1.380(2)
C24 H24 0.9300
C25 H25 0.9300

loop_
_geom_hbond_atom_site_label_D
_geom_hbond_atom_site_label_H
_geom_hbond_atom_site_label_A
_geom_hbond_distance_DH
_geom_hbond_distance_HA
_geom_hbond_distance_DA
_geom_hbond_angle_DHA
_geom_hbond_site_symmetry_A
O1W H1O O1 0.85 2.20 2.9545(19) 148.6 .
O1W H2O N1 0.85 2.07 2.9143(19) 169.5 2_657
C17 H17B O2 0.97 2.42 3.3589(19) 164.0 2_767
